data_1511509
loop_
_publ_author_name
'Belokoneva, E.L.'
'Timchenko, T.I.'
'Leonyuk, N.I.'
'Al'shinskaya, L.I.'
'Simonov, M.A.'
'Belov, N.V.'

_publ_section_title
;
 The crystal structure of (Nd, Bi) Fe3 (B O3)4
;
_journal_name_full 'Zhurnal Strukturnoi Khimii (Issue-No. from 1981)'
_journal_page_first 542
_journal_page_last 544
_journal_volume 20
_journal_year 1979
_chemical_formula_sum 'B4 Bi0.5 Fe3 Nd0.5 O12'
_chemical_name_systematic '(Nd0.5 Bi0.5) Fe3 (B O3)4'
_space_group_IT_number 155
_symmetry_space_group_name_Hall 'R 3 2"'
_symmetry_space_group_name_H-M 'R 3 2 :H'
_cell_angle_alpha 90
_cell_angle_beta 90
_cell_angle_gamma 120
_cell_formula_units_Z 3
_cell_length_a 9.587
_cell_length_b 9.587
_cell_length_c 7.608
_cell_volume 605.573
_citation_journal_id_ASTM ZSTKAI
_cod_data_source_file boron4-x_14.cif
_cod_data_source_block B4Bi0.5Fe3Nd0.5O12
_cod_original_cell_volume 605.5731
_cod_database_code 1511509

loop_
_symmetry_equiv_pos_as_xyz
x,y,z
-y,x-y,z
-x+y,-x,z
y,x,-z
-x,-x+y,-z
x-y,-y,-z
x+2/3,y+1/3,z+1/3
-y+2/3,x-y+1/3,z+1/3
-x+y+2/3,-x+1/3,z+1/3
y+2/3,x+1/3,-z+1/3
-x+2/3,-x+y+1/3,-z+1/3
x-y+2/3,-y+1/3,-z+1/3
x+1/3,y+2/3,z+2/3
-y+1/3,x-y+2/3,z+2/3
-x+y+1/3,-x+2/3,z+2/3
y+1/3,x+2/3,-z+2/3
-x+1/3,-x+y+2/3,-z+2/3
x-y+1/3,-y+2/3,-z+2/3

loop_
_atom_site_label
_atom_site_type_symbol
_atom_site_fract_x
_atom_site_fract_y
_atom_site_fract_z
_atom_site_occupancy
_atom_site_U_iso_or_equiv
B1 B+3 0 0 0.5 1 0.0
O1 O-2 0.8546 0 0.5 1 0.0
Bi1 Bi+3 0 0 0 0.5 0.0
Fe1 Fe+3 0.5518 0 0 1 0.0
O2 O-2 0.5897 0 0.5 1 0.0
B2 B+3 0.4464 0 0.5 1 0.0
O3 O-2 0.451 0.1446 0.5184 1 0.0
Nd1 Nd+3 0 0 0 0.5 0.0
